data_7219381
loop_
_publ_author_name
'huang, shaofeng'
'zhao, hua'
'Li, Xiaoyan'
'wang, lin'
'Sun, Hongjian'

_publ_section_title
;
 Synthesis of [POCOP]-Pincer Iron and Cobalt Complexes via Csp3-H
 Activation and Catalytic Application of Iron Hydride in Hydrosilylation
 Reactions
;
_journal_name_full 'RSC Adv.'
_journal_paper_doi 10.1039/C5RA00072F
_journal_year 2015
_chemical_formula_sum 'C59 H79 Co O2 P4'
_chemical_formula_weight 1003.03
_chemical_name_systematic
; 
 ? 
;
_space_group_IT_number 2
_symmetry_cell_setting triclinic
_symmetry_space_group_name_Hall '-P 1'
_symmetry_space_group_name_H-M 'P -1'
_atom_sites_solution_hydrogens geom
_atom_sites_solution_primary direct
_atom_sites_solution_secondary difmap
_audit_creation_method SHELXL-97
_audit_update_record
;
2014-01-09 deposited with the CCDC.
2015-01-23 downloaded from the CCDC.
;
_cell_angle_alpha 94.511(3)
_cell_angle_beta 104.832(2)
_cell_angle_gamma 91.585(3)
_cell_formula_units_Z 2
_cell_length_a 12.4365(16)
_cell_length_b 13.4615(19)
_cell_length_c 19.727(3)
_cell_measurement_temperature 293(2)
_cell_volume 3178.7(8)
_computing_structure_refinement 'SHELXL-97 (Sheldrick, 1997)'
_computing_structure_solution 'SHELXS-97 (Sheldrick, 1990)'
_diffrn_ambient_temperature 293(2)
_diffrn_measured_fraction_theta_full 0.988
_diffrn_measured_fraction_theta_max 0.988
_diffrn_radiation_monochromator graphite
_diffrn_radiation_source 'fine-focus sealed tube'
_diffrn_radiation_type MoK\a
_diffrn_radiation_wavelength 0.71073
_diffrn_reflns_av_R_equivalents 0.0694
_diffrn_reflns_av_sigmaI/netI 0.1392
_diffrn_reflns_limit_h_max 8
_diffrn_reflns_limit_h_min -15
_diffrn_reflns_limit_k_max 16
_diffrn_reflns_limit_k_min -14
_diffrn_reflns_limit_l_max 23
_diffrn_reflns_limit_l_min -23
_diffrn_reflns_number 16636
_diffrn_reflns_theta_full 25.50
_diffrn_reflns_theta_max 25.50
_diffrn_reflns_theta_min 1.07
_exptl_absorpt_coefficient_mu 0.405
_exptl_crystal_density_diffrn 1.048
_exptl_crystal_density_method 'not measured'
_exptl_crystal_F_000 1072
_platon_squeeze_details
;
;
_refine_diff_density_max 0.580
_refine_diff_density_min -0.410
_refine_diff_density_rms 0.071
_refine_ls_extinction_method none
_refine_ls_goodness_of_fit_ref 0.852
_refine_ls_hydrogen_treatment mixed
_refine_ls_matrix_type full
_refine_ls_number_parameters 595
_refine_ls_number_reflns 11687
_refine_ls_number_restraints 54
_refine_ls_restrained_S_all 0.882
_refine_ls_R_factor_all 0.0951
_refine_ls_R_factor_gt 0.0535
_refine_ls_shift/su_max 0.001
_refine_ls_shift/su_mean 0.000
_refine_ls_structure_factor_coef Fsqd
_refine_ls_weighting_details 'calc w=1/[\s^2^(Fo^2^)+(0.0594P)^2^+0.0000P] where P=(Fo^2^+2Fc^2^)/3'
_refine_ls_weighting_scheme calc
_refine_ls_wR_factor_gt 0.1306
_refine_ls_wR_factor_ref 0.1445
_reflns_number_gt 6360
_reflns_number_total 11687
_reflns_threshold_expression >2sigma(I)
_cod_data_source_file c5ra00072f2.cif
_cod_data_source_block t
_cod_depositor_comments
;
The following automatic conversions were performed:

'_symmetry_cell_setting' value 'Triclinic' changed to 'triclinic'
according to
/usr/data/users/saulius/crontab/automatic-downloads/rss-feeds/RSC/lib/dictionaries/cif_core.dic
dictionary named 'cif_core.dic' version 2.4.2 from 2011-04-26.

Automatic conversion script
Id: cif_fix_values 3008 2015-01-20 13:52:24Z robertas 
;
_cod_original_sg_symbol_H-M P-1
_cod_database_code 7219381

loop_
_symmetry_equiv_pos_as_xyz
'x, y, z'
'-x, -y, -z'

loop_
_atom_site_label
_atom_site_type_symbol
_atom_site_fract_x
_atom_site_fract_y
_atom_site_fract_z
_atom_site_U_iso_or_equiv
_atom_site_adp_type
_atom_site_occupancy
_atom_site_symmetry_multiplicity
_atom_site_calc_flag
_atom_site_refinement_flags
Co1 Co 0.88761(4) 0.85500(4) 0.73346(3) 0.02561(15) Uani 1 1 d .
P1 P 0.87201(8) 0.78975(7) 0.82642(5) 0.0261(2) Uani 1 1 d .
P2 P 1.06770(8) 0.90424(8) 0.74920(6) 0.0322(3) Uani 1 1 d .
P3 P 0.76729(8) 0.91712(7) 0.65367(5) 0.0260(2) Uani 1 1 d .
P4 P 0.89868(9) 0.71668(8) 0.66764(6) 0.0376(3) Uani 1 1 d .
O1 O 0.79132(19) 0.84599(18) 0.87248(13) 0.0281(6) Uani 1 1 d .
O2 O 0.7753(2) 1.04055(18) 0.64920(13) 0.0317(7) Uani 1 1 d .
C1 C 0.8645(3) 0.9878(3) 0.79348(19) 0.0225(8) Uani 1 1 d .
H1A H 0.9188 0.9863 0.8392 0.027 Uiso 1 1 calc R
C2 C 0.8234(3) 0.6616(3) 0.8346(2) 0.0326(10) Uani 1 1 d .
C3 C 0.7348(4) 0.6176(3) 0.7817(3) 0.0510(13) Uani 1 1 d .
H3A H 0.7055 0.6507 0.7419 0.061 Uiso 1 1 calc R
C4 C 0.6901(4) 0.5248(4) 0.7880(3) 0.0689(16) Uani 1 1 d .
H4A H 0.6315 0.4955 0.7521 0.083 Uiso 1 1 calc R
C5 C 0.7314(5) 0.4754(4) 0.8469(3) 0.0727(17) Uani 1 1 d .
H5A H 0.7012 0.4127 0.8505 0.087 Uiso 1 1 calc R
C6 C 0.8173(5) 0.5188(4) 0.9003(3) 0.0636(15) Uani 1 1 d .
H6A H 0.8447 0.4864 0.9407 0.076 Uiso 1 1 calc R
C7 C 0.8626(4) 0.6110(3) 0.8934(2) 0.0440(11) Uani 1 1 d .
H7A H 0.9213 0.6399 0.9295 0.053 Uiso 1 1 calc R
C8 C 0.9988(3) 0.8006(3) 0.9001(2) 0.0270(9) Uani 1 1 d .
C9 C 1.0123(3) 0.8689(3) 0.9585(2) 0.0353(10) Uani 1 1 d .
H9A H 0.9532 0.9074 0.9632 0.042 Uiso 1 1 calc R
C10 C 1.1125(4) 0.8806(3) 1.0099(2) 0.0477(12) Uani 1 1 d .
H10A H 1.1203 0.9281 1.0479 0.057 Uiso 1 1 calc R
C11 C 1.1993(4) 0.8242(4) 1.0056(3) 0.0570(14) Uani 1 1 d .
H11A H 1.2666 0.8331 1.0399 0.068 Uiso 1 1 calc R
C12 C 1.1861(4) 0.7531(4) 0.9493(3) 0.0573(14) Uani 1 1 d .
H12A H 1.2446 0.7129 0.9464 0.069 Uiso 1 1 calc R
C13 C 1.0867(3) 0.7408(3) 0.8968(2) 0.0411(11) Uani 1 1 d .
H13A H 1.0792 0.6923 0.8595 0.049 Uiso 1 1 calc R
C14 C 1.1438(3) 0.9729(3) 0.8322(2) 0.0390(11) Uani 1 1 d .
H14A H 1.2189 0.9883 0.8306 0.058 Uiso 1 1 calc R
H14B H 1.1446 0.9328 0.8704 0.058 Uiso 1 1 calc R
H14C H 1.1079 1.0337 0.8391 0.058 Uiso 1 1 calc R
C15 C 1.0991(3) 0.9889(3) 0.6879(2) 0.0475(12) Uani 1 1 d .
H15A H 1.1779 1.0046 0.6997 0.071 Uiso 1 1 calc R
H15B H 1.0605 1.0492 0.6910 0.071 Uiso 1 1 calc R
H15C H 1.0755 0.9575 0.6407 0.071 Uiso 1 1 calc R
C16 C 1.1762(3) 0.8152(3) 0.7452(2) 0.0461(12) Uani 1 1 d .
H16A H 1.2468 0.8510 0.7531 0.069 Uiso 1 1 calc R
H16B H 1.1583 0.7787 0.6996 0.069 Uiso 1 1 calc R
H16C H 1.1801 0.7697 0.7807 0.069 Uiso 1 1 calc R
C17 C 0.7717(4) 0.6418(3) 0.6199(2) 0.0563(13) Uani 1 1 d .
H17A H 0.7917 0.5847 0.5943 0.084 Uiso 1 1 calc R
H17B H 0.7241 0.6816 0.5876 0.084 Uiso 1 1 calc R
H17C H 0.7332 0.6201 0.6529 0.084 Uiso 1 1 calc R
C18 C 0.9628(4) 0.7235(3) 0.5933(2) 0.0567(14) Uani 1 1 d .
H18A H 0.9616 0.6580 0.5700 0.085 Uiso 1 1 calc R
H18B H 1.0384 0.7495 0.6107 0.085 Uiso 1 1 calc R
H18C H 0.9216 0.7666 0.5606 0.085 Uiso 1 1 calc R
C19 C 0.9783(4) 0.6151(3) 0.7110(2) 0.0466(12) Uani 1 1 d .
H19A H 0.9765 0.5598 0.6768 0.070 Uiso 1 1 calc R
H19B H 0.9457 0.5940 0.7470 0.070 Uiso 1 1 calc R
H19C H 1.0541 0.6386 0.7318 0.070 Uiso 1 1 calc R
C20 C 0.8476(3) 1.1080(3) 0.69707(19) 0.0251(9) Uani 1 1 d .
C21 C 0.8671(3) 1.2026(3) 0.6754(2) 0.0298(9) Uani 1 1 d .
C22 C 0.9420(3) 1.2679(3) 0.7256(2) 0.0349(10) Uani 1 1 d .
H22A H 0.9589 1.3300 0.7122 0.042 Uiso 1 1 calc R
C23 C 0.8939(3) 1.0835(3) 0.76536(19) 0.0235(9) Uani 1 1 d .
C24 C 0.9642(3) 1.1556(3) 0.8128(2) 0.0282(9) Uani 1 1 d .
H24A H 0.9929 1.1411 0.8591 0.034 Uiso 1 1 calc R
C25 C 0.9922(3) 1.2470(3) 0.7932(2) 0.0303(9) Uani 1 1 d .
C26 C 1.1922(4) 1.2892(4) 0.8452(3) 0.0713(14) Uani 1 1 d U
H26A H 1.2013 1.2221 0.8583 0.107 Uiso 1 1 calc R
H26B H 1.2459 1.3334 0.8783 0.107 Uiso 1 1 calc R
H26C H 1.2033 1.2926 0.7990 0.107 Uiso 1 1 calc R
C27 C 1.0630(4) 1.4270(3) 0.8251(3) 0.0571(12) Uani 1 1 d U
H27A H 0.9898 1.4470 0.8257 0.086 Uiso 1 1 calc R
H27B H 1.0734 1.4310 0.7788 0.086 Uiso 1 1 calc R
H27C H 1.1176 1.4704 0.8584 0.086 Uiso 1 1 calc R
C28 C 1.0763(4) 1.3196(3) 0.8450(3) 0.0484(10) Uani 1 1 d U
C29 C 1.0655(5) 1.3175(4) 0.9195(3) 0.0737(14) Uani 1 1 d U
H29A H 0.9925 1.3369 0.9215 0.110 Uiso 1 1 calc R
H29B H 1.1205 1.3631 0.9505 0.110 Uiso 1 1 calc R
H29C H 1.0765 1.2513 0.9340 0.110 Uiso 1 1 calc R
C30 C 0.7523(3) 0.9920(3) 0.81041(19) 0.0224(8) Uani 1 1 d .
C31 C 0.6806(3) 1.0697(3) 0.79160(19) 0.0247(9) Uani 1 1 d .
H31A H 0.6996 1.1175 0.7645 0.030 Uiso 1 1 calc R
C32 C 0.5835(3) 1.0774(3) 0.8119(2) 0.0260(9) Uani 1 1 d .
C33 C 0.5575(3) 1.0062(3) 0.8519(2) 0.0298(9) Uani 1 1 d .
H33A H 0.4920 1.0118 0.8662 0.036 Uiso 1 1 calc R
C34 C 0.6229(3) 0.9259(3) 0.87274(19) 0.0260(9) Uani 1 1 d .
C35 C 0.7209(3) 0.9219(3) 0.84984(19) 0.0249(9) Uani 1 1 d .
C36 C 0.5913(4) 0.8513(3) 0.9203(3) 0.0472(10) Uani 1 1 d U
C37 C 0.5854(4) 0.7438(3) 0.8869(3) 0.0640(13) Uani 1 1 d U
H37A H 0.5318 0.7378 0.8419 0.096 Uiso 1 1 calc R
H37B H 0.5635 0.6990 0.9170 0.096 Uiso 1 1 calc R
H37C H 0.6572 0.7274 0.8808 0.096 Uiso 1 1 calc R
C38 C 0.6765(4) 0.8640(4) 0.9923(3) 0.0628(13) Uani 1 1 d U
H38A H 0.7495 0.8529 0.9864 0.094 Uiso 1 1 calc R
H38B H 0.6581 0.8168 1.0221 0.094 Uiso 1 1 calc R
H38C H 0.6750 0.9305 1.0135 0.094 Uiso 1 1 calc R
C39 C 0.4750(3) 0.8683(3) 0.9319(2) 0.0486(11) Uani 1 1 d U
H39A H 0.4202 0.8603 0.8875 0.073 Uiso 1 1 calc R
H39B H 0.4739 0.9346 0.9535 0.073 Uiso 1 1 calc R
H39C H 0.4587 0.8206 0.9621 0.073 Uiso 1 1 calc R
C40 C 0.3875(3) 1.1239(3) 0.7623(2) 0.0491(13) Uani 1 1 d .
H40A H 0.3843 1.0816 0.7202 0.074 Uiso 1 1 calc R
H40B H 0.3396 1.1782 0.7510 0.074 Uiso 1 1 calc R
H40C H 0.3636 1.0860 0.7955 0.074 Uiso 1 1 calc R
C41 C 0.5073(3) 1.1651(3) 0.7944(2) 0.0292(9) Uani 1 1 d .
C42 C 0.5404(4) 1.2275(3) 0.7410(2) 0.0497(12) Uani 1 1 d .
H42A H 0.5370 1.1860 0.6986 0.075 Uiso 1 1 calc R
H42B H 0.6149 1.2553 0.7602 0.075 Uiso 1 1 calc R
H42C H 0.4902 1.2804 0.7307 0.075 Uiso 1 1 calc R
C43 C 0.5136(4) 1.2328(3) 0.8610(2) 0.0479(12) Uani 1 1 d .
H43A H 0.5890 1.2581 0.8809 0.072 Uiso 1 1 calc R
H43B H 0.4895 1.1956 0.8945 0.072 Uiso 1 1 calc R
H43C H 0.4662 1.2875 0.8497 0.072 Uiso 1 1 calc R
C44 C 0.8088(4) 1.2380(3) 0.6047(2) 0.0519(11) Uani 1 1 d U
C45 C 0.8390(5) 1.3458(4) 0.5978(3) 0.0802(15) Uani 1 1 d U
H45A H 0.9180 1.3544 0.6047 0.120 Uiso 1 1 calc R
H45B H 0.8164 1.3881 0.6327 0.120 Uiso 1 1 calc R
H45C H 0.8016 1.3633 0.5518 0.120 Uiso 1 1 calc R
C46 C 0.8395(4) 1.1778(4) 0.5433(3) 0.0688(14) Uani 1 1 d U
H46A H 0.8219 1.1082 0.5446 0.103 Uiso 1 1 calc R
H46B H 0.9177 1.1879 0.5475 0.103 Uiso 1 1 calc R
H46C H 0.7979 1.1998 0.4995 0.103 Uiso 1 1 calc R
C47 C 0.6831(4) 1.2296(4) 0.5923(3) 0.0725(14) Uani 1 1 d U
H47A H 0.6600 1.1617 0.5952 0.109 Uiso 1 1 calc R
H47B H 0.6482 1.2495 0.5465 0.109 Uiso 1 1 calc R
H47C H 0.6616 1.2721 0.6275 0.109 Uiso 1 1 calc R
C48 C 0.6164(3) 0.9064(3) 0.6472(2) 0.0261(9) Uani 1 1 d .
C49 C 0.7608(3) 0.8868(3) 0.5604(2) 0.0319(10) Uani 1 1 d .
C50 C 0.5418(3) 0.9605(3) 0.6014(2) 0.0355(10) Uani 1 1 d .
H50A H 0.5680 1.0048 0.5747 0.043 Uiso 1 1 calc R
C51 C 0.5771(3) 0.8425(3) 0.6874(2) 0.0341(10) Uani 1 1 d .
H51A H 0.6265 0.8064 0.7187 0.041 Uiso 1 1 calc R
C52 C 0.4630(3) 0.8319(3) 0.6809(2) 0.0461(12) Uani 1 1 d .
H52A H 0.4362 0.7886 0.7080 0.055 Uiso 1 1 calc R
C53 C 0.3898(3) 0.8854(3) 0.6345(2) 0.0435(12) Uani 1 1 d .
H53A H 0.3137 0.8776 0.6300 0.052 Uiso 1 1 calc R
C54 C 0.4281(3) 0.9492(3) 0.5951(2) 0.0410(11) Uani 1 1 d .
H54A H 0.3784 0.9853 0.5640 0.049 Uiso 1 1 calc R
C55 C 0.6768(4) 0.8244(3) 0.5144(2) 0.0422(11) Uani 1 1 d .
H55A H 0.6170 0.8004 0.5297 0.051 Uiso 1 1 calc R
C56 C 0.6830(5) 0.7983(4) 0.4459(3) 0.0612(15) Uani 1 1 d .
H56A H 0.6282 0.7554 0.4159 0.073 Uiso 1 1 calc R
C57 C 0.7700(5) 0.8357(5) 0.4220(3) 0.0710(17) Uani 1 1 d .
H57A H 0.7737 0.8185 0.3761 0.085 Uiso 1 1 calc R
C58 C 0.8499(5) 0.8978(4) 0.4663(3) 0.0635(15) Uani 1 1 d .
H58A H 0.9080 0.9240 0.4504 0.076 Uiso 1 1 calc R
C59 C 0.8455(3) 0.9223(3) 0.5344(2) 0.0448(12) Uani 1 1 d .
H59A H 0.9017 0.9642 0.5639 0.054 Uiso 1 1 calc R

loop_
_atom_site_aniso_label
_atom_site_aniso_U_11
_atom_site_aniso_U_22
_atom_site_aniso_U_33
_atom_site_aniso_U_23
_atom_site_aniso_U_13
_atom_site_aniso_U_12
Co1 0.0231(3) 0.0259(3) 0.0292(3) 0.0081(2) 0.0072(2) 0.0046(2)
P1 0.0239(6) 0.0239(6) 0.0314(6) 0.0074(5) 0.0073(5) 0.0023(4)
P2 0.0240(6) 0.0373(7) 0.0386(7) 0.0128(5) 0.0110(5) 0.0054(5)
P3 0.0235(6) 0.0260(6) 0.0282(6) 0.0064(5) 0.0050(4) 0.0012(4)
P4 0.0456(7) 0.0326(7) 0.0352(7) 0.0070(5) 0.0097(5) 0.0113(5)
O1 0.0265(15) 0.0264(15) 0.0357(16) 0.0129(12) 0.0122(12) 0.0066(11)
O2 0.0304(15) 0.0245(15) 0.0340(17) 0.0091(12) -0.0044(12) -0.0011(12)
C1 0.0177(19) 0.028(2) 0.022(2) 0.0053(17) 0.0041(16) 0.0017(16)
C2 0.034(2) 0.025(2) 0.042(3) 0.006(2) 0.015(2) 0.0020(18)
C3 0.052(3) 0.041(3) 0.059(3) 0.009(2) 0.011(3) -0.009(2)
C4 0.073(4) 0.054(4) 0.073(4) -0.001(3) 0.011(3) -0.027(3)
C5 0.106(5) 0.031(3) 0.091(5) 0.007(3) 0.045(4) -0.020(3)
C6 0.101(5) 0.036(3) 0.061(4) 0.017(3) 0.032(3) -0.002(3)
C7 0.056(3) 0.030(3) 0.049(3) 0.014(2) 0.017(2) -0.001(2)
C8 0.023(2) 0.027(2) 0.034(2) 0.0160(19) 0.0100(18) 0.0022(17)
C9 0.038(3) 0.035(3) 0.033(3) 0.010(2) 0.008(2) 0.0019(19)
C10 0.049(3) 0.050(3) 0.040(3) 0.004(2) 0.005(2) -0.009(2)
C11 0.035(3) 0.078(4) 0.048(3) 0.016(3) -0.009(2) -0.001(3)
C12 0.031(3) 0.074(4) 0.068(4) 0.026(3) 0.007(3) 0.020(2)
C13 0.033(3) 0.048(3) 0.044(3) 0.010(2) 0.011(2) 0.011(2)
C14 0.025(2) 0.045(3) 0.049(3) 0.013(2) 0.011(2) 0.0031(19)
C15 0.028(2) 0.061(3) 0.059(3) 0.031(3) 0.013(2) 0.005(2)
C16 0.030(2) 0.062(3) 0.050(3) 0.016(2) 0.013(2) 0.016(2)
C17 0.069(3) 0.038(3) 0.054(3) -0.002(2) 0.003(3) 0.002(2)
C18 0.076(4) 0.056(3) 0.042(3) 0.013(2) 0.018(3) 0.027(3)
C19 0.064(3) 0.036(3) 0.044(3) 0.009(2) 0.019(2) 0.020(2)
C20 0.016(2) 0.032(2) 0.027(2) 0.0064(18) 0.0028(17) 0.0027(16)
C21 0.027(2) 0.027(2) 0.036(3) 0.0130(19) 0.0064(19) 0.0008(17)
C22 0.040(3) 0.023(2) 0.043(3) 0.014(2) 0.010(2) 0.0000(18)
C23 0.021(2) 0.022(2) 0.031(2) 0.0081(17) 0.0096(17) 0.0085(16)
C24 0.027(2) 0.028(2) 0.028(2) 0.0064(18) 0.0028(18) 0.0041(17)
C25 0.033(2) 0.025(2) 0.034(3) 0.0086(19) 0.0084(19) 0.0027(17)
C26 0.055(3) 0.053(3) 0.088(3) -0.003(3) -0.012(3) -0.004(2)
C27 0.063(3) 0.036(2) 0.062(3) 0.004(2) -0.003(2) -0.004(2)
C28 0.053(2) 0.034(2) 0.053(2) 0.0076(19) 0.0045(19) -0.0086(18)
C29 0.097(3) 0.052(3) 0.060(3) 0.003(2) 0.003(3) -0.026(2)
C30 0.019(2) 0.022(2) 0.025(2) 0.0054(17) 0.0035(16) 0.0001(15)
C31 0.027(2) 0.018(2) 0.029(2) 0.0032(17) 0.0073(18) 0.0002(16)
C32 0.018(2) 0.027(2) 0.032(2) 0.0013(18) 0.0035(17) 0.0028(16)
C33 0.018(2) 0.036(2) 0.036(3) 0.003(2) 0.0079(18) 0.0034(17)
C34 0.022(2) 0.029(2) 0.028(2) 0.0051(18) 0.0062(17) 0.0002(17)
C35 0.024(2) 0.023(2) 0.027(2) 0.0048(17) 0.0043(17) 0.0037(16)
C36 0.041(2) 0.049(2) 0.065(2) 0.0208(19) 0.0338(18) 0.0059(18)
C37 0.067(3) 0.046(3) 0.099(3) 0.023(2) 0.051(2) 0.002(2)
C38 0.048(3) 0.086(3) 0.063(3) 0.037(3) 0.021(2) 0.010(2)
C39 0.042(2) 0.052(3) 0.063(3) 0.017(2) 0.029(2) 0.002(2)
C40 0.025(2) 0.055(3) 0.062(3) 0.005(3) -0.002(2) 0.013(2)
C41 0.024(2) 0.031(2) 0.034(2) 0.0053(19) 0.0090(18) 0.0100(17)
C42 0.046(3) 0.050(3) 0.057(3) 0.018(2) 0.014(2) 0.025(2)
C43 0.054(3) 0.042(3) 0.048(3) 0.005(2) 0.010(2) 0.021(2)
C44 0.061(2) 0.047(2) 0.046(2) 0.0312(19) 0.0021(19) -0.0006(19)
C45 0.102(3) 0.055(3) 0.067(3) 0.035(2) -0.017(3) -0.007(3)
C46 0.079(3) 0.076(3) 0.051(3) 0.029(2) 0.008(2) 0.014(3)
C47 0.069(3) 0.071(3) 0.070(3) 0.039(3) -0.005(3) 0.006(3)
C48 0.023(2) 0.028(2) 0.025(2) 0.0003(18) 0.0027(17) 0.0021(17)
C49 0.032(2) 0.036(2) 0.029(2) 0.0101(19) 0.0067(19) 0.0116(19)
C50 0.031(2) 0.034(2) 0.042(3) 0.008(2) 0.008(2) -0.0001(19)
C51 0.028(2) 0.037(3) 0.035(3) 0.004(2) 0.0040(19) -0.0027(19)
C52 0.031(3) 0.063(3) 0.047(3) 0.008(2) 0.015(2) -0.008(2)
C53 0.020(2) 0.069(3) 0.040(3) -0.001(2) 0.008(2) -0.001(2)
C54 0.023(2) 0.052(3) 0.041(3) 0.003(2) -0.003(2) 0.010(2)
C55 0.052(3) 0.037(3) 0.034(3) 0.002(2) 0.004(2) 0.012(2)
C56 0.088(4) 0.051(3) 0.034(3) -0.004(3) -0.002(3) 0.023(3)
C57 0.100(5) 0.090(5) 0.033(3) 0.017(3) 0.025(3) 0.052(4)
C58 0.069(4) 0.089(4) 0.049(4) 0.039(3) 0.031(3) 0.036(3)
C59 0.037(3) 0.059(3) 0.045(3) 0.022(2) 0.016(2) 0.015(2)

loop_
_atom_type_symbol
_atom_type_description
_atom_type_scat_dispersion_real
_atom_type_scat_dispersion_imag
_atom_type_scat_source
C C 0.0033 0.0016 'International Tables Vol C Tables 4.2.6.8 and 6.1.1.4'
H H 0.0000 0.0000 'International Tables Vol C Tables 4.2.6.8 and 6.1.1.4'
O O 0.0106 0.0060 'International Tables Vol C Tables 4.2.6.8 and 6.1.1.4'
P P 0.1023 0.0942 'International Tables Vol C Tables 4.2.6.8 and 6.1.1.4'
Co Co 0.3494 0.9721 'International Tables Vol C Tables 4.2.6.8 and 6.1.1.4'

loop_
_geom_angle_atom_site_label_1
_geom_angle_atom_site_label_2
_geom_angle_atom_site_label_3
_geom_angle
P3 Co1 C1 82.07(10)
P3 Co1 P1 130.80(4)
C1 Co1 P1 81.49(10)
P3 Co1 P4 94.73(5)
C1 Co1 P4 175.92(10)
P1 Co1 P4 98.83(5)
P3 Co1 P2 117.80(4)
C1 Co1 P2 89.50(10)
P1 Co1 P2 108.08(4)
P4 Co1 P2 94.24(5)
O1 P1 C8 95.01(15)
O1 P1 C2 95.44(15)
C8 P1 C2 99.11(18)
O1 P1 Co1 117.25(10)
C8 P1 Co1 115.15(12)
C2 P1 Co1 128.39(14)
C14 P2 C15 99.0(2)
C14 P2 C16 95.95(19)
C15 P2 C16 97.7(2)
C14 P2 Co1 119.69(13)
C15 P2 Co1 117.03(14)
C16 P2 Co1 122.40(15)
O2 P3 C49 94.41(16)
O2 P3 C48 96.56(15)
C49 P3 C48 98.27(17)
O2 P3 Co1 118.00(10)
C49 P3 Co1 120.89(13)
C48 P3 Co1 122.62(13)
C17 P4 C18 97.7(2)
C17 P4 C19 98.0(2)
C18 P4 C19 99.0(2)
C17 P4 Co1 120.53(16)
C18 P4 Co1 119.21(16)
C19 P4 Co1 117.91(14)
C35 O1 P1 125.0(2)
C20 O2 P3 125.7(2)
C23 C1 C30 111.3(3)
C23 C1 Co1 114.5(2)
C30 C1 Co1 114.9(2)
C23 C1 H1A 105.0
C30 C1 H1A 105.0
Co1 C1 H1A 105.0
C7 C2 C3 118.1(4)
C7 C2 P1 123.5(3)
C3 C2 P1 118.1(3)
C4 C3 C2 120.2(5)
C4 C3 H3A 119.9
C2 C3 H3A 119.9
C5 C4 C3 120.6(5)
C5 C4 H4A 119.7
C3 C4 H4A 119.7
C6 C5 C4 119.9(5)
C6 C5 H5A 120.1
C4 C5 H5A 120.1
C5 C6 C7 119.3(5)
C5 C6 H6A 120.3
C7 C6 H6A 120.3
C2 C7 C6 121.9(5)
C2 C7 H7A 119.1
C6 C7 H7A 119.1
C13 C8 C9 117.7(4)
C13 C8 P1 119.4(3)
C9 C8 P1 122.8(3)
C10 C9 C8 121.0(4)
C10 C9 H9A 119.5
C8 C9 H9A 119.5
C11 C10 C9 121.1(4)
C11 C10 H10A 119.4
C9 C10 H10A 119.4
C10 C11 C12 118.7(4)
C10 C11 H11A 120.6
C12 C11 H11A 120.6
C11 C12 C13 121.1(4)
C11 C12 H12A 119.5
C13 C12 H12A 119.5
C8 C13 C12 120.2(4)
C8 C13 H13A 119.9
C12 C13 H13A 119.9
P2 C14 H14A 109.5
P2 C14 H14B 109.5
H14A C14 H14B 109.5
P2 C14 H14C 109.5
H14A C14 H14C 109.5
H14B C14 H14C 109.5
P2 C15 H15A 109.5
P2 C15 H15B 109.5
H15A C15 H15B 109.5
P2 C15 H15C 109.5
H15A C15 H15C 109.5
H15B C15 H15C 109.5
P2 C16 H16A 109.5
P2 C16 H16B 109.5
H16A C16 H16B 109.5
P2 C16 H16C 109.5
H16A C16 H16C 109.5
H16B C16 H16C 109.5
P4 C17 H17A 109.5
P4 C17 H17B 109.5
H17A C17 H17B 109.5
P4 C17 H17C 109.5
H17A C17 H17C 109.5
H17B C17 H17C 109.5
P4 C18 H18A 109.5
P4 C18 H18B 109.5
H18A C18 H18B 109.5
P4 C18 H18C 109.5
H18A C18 H18C 109.5
H18B C18 H18C 109.5
P4 C19 H19A 109.5
P4 C19 H19B 109.5
H19A C19 H19B 109.5
P4 C19 H19C 109.5
H19A C19 H19C 109.5
H19B C19 H19C 109.5
O2 C20 C23 120.1(3)
O2 C20 C21 117.8(3)
C23 C20 C21 122.1(3)
C22 C21 C20 115.6(4)
C22 C21 C44 119.8(4)
C20 C21 C44 124.6(4)
C25 C22 C21 124.8(4)
C25 C22 H22A 117.6
C21 C22 H22A 117.6
C20 C23 C24 118.0(3)
C20 C23 C1 123.8(3)
C24 C23 C1 117.8(3)
C25 C24 C23 122.4(4)
C25 C24 H24A 118.8
C23 C24 H24A 118.8
C22 C25 C24 116.9(4)
C22 C25 C28 122.6(4)
C24 C25 C28 120.5(4)
C28 C26 H26A 109.5
C28 C26 H26B 109.5
H26A C26 H26B 109.5
C28 C26 H26C 109.5
H26A C26 H26C 109.5
H26B C26 H26C 109.5
C28 C27 H27A 109.5
C28 C27 H27B 109.5
H27A C27 H27B 109.5
C28 C27 H27C 109.5
H27A C27 H27C 109.5
H27B C27 H27C 109.5
C26 C28 C29 107.2(4)
C26 C28 C25 108.7(4)
C29 C28 C25 112.1(4)
C26 C28 C27 109.2(4)
C29 C28 C27 107.8(4)
C25 C28 C27 111.7(4)
C28 C29 H29A 109.5
C28 C29 H29B 109.5
H29A C29 H29B 109.5
C28 C29 H29C 109.5
H29A C29 H29C 109.5
H29B C29 H29C 109.5
C35 C30 C31 117.4(3)
C35 C30 C1 120.1(3)
C31 C30 C1 122.3(3)
C32 C31 C30 122.1(3)
C32 C31 H31A 119.0
C30 C31 H31A 119.0
C31 C32 C33 117.8(3)
C31 C32 C41 122.3(3)
C33 C32 C41 119.8(3)
C32 C33 C34 124.3(3)
C32 C33 H33A 117.9
C34 C33 H33A 117.9
C33 C34 C35 115.0(3)
C33 C34 C36 121.5(3)
C35 C34 C36 123.4(3)
C30 C35 O1 119.6(3)
C30 C35 C34 123.4(3)
O1 C35 C34 116.9(3)
C37 C36 C34 111.2(4)
C37 C36 C38 111.0(4)
C34 C36 C38 108.9(4)
C37 C36 C39 105.6(3)
C34 C36 C39 112.0(3)
C38 C36 C39 108.0(4)
C36 C37 H37A 109.5
C36 C37 H37B 109.5
H37A C37 H37B 109.5
C36 C37 H37C 109.5
H37A C37 H37C 109.5
H37B C37 H37C 109.5
C36 C38 H38A 109.5
C36 C38 H38B 109.5
H38A C38 H38B 109.5
C36 C38 H38C 109.5
H38A C38 H38C 109.5
H38B C38 H38C 109.5
C36 C39 H39A 109.5
C36 C39 H39B 109.5
H39A C39 H39B 109.5
C36 C39 H39C 109.5
H39A C39 H39C 109.5
H39B C39 H39C 109.5
C41 C40 H40A 109.5
C41 C40 H40B 109.5
H40A C40 H40B 109.5
C41 C40 H40C 109.5
H40A C40 H40C 109.5
H40B C40 H40C 109.5
C43 C41 C42 108.2(3)
C43 C41 C40 110.0(3)
C42 C41 C40 107.7(3)
C43 C41 C32 109.9(3)
C42 C41 C32 111.9(3)
C40 C41 C32 109.0(3)
C41 C42 H42A 109.5
C41 C42 H42B 109.5
H42A C42 H42B 109.5
C41 C42 H42C 109.5
H42A C42 H42C 109.5
H42B C42 H42C 109.5
C41 C43 H43A 109.5
C41 C43 H43B 109.5
H43A C43 H43B 109.5
C41 C43 H43C 109.5
H43A C43 H43C 109.5
H43B C43 H43C 109.5
C45 C44 C21 113.2(4)
C45 C44 C47 106.6(4)
C21 C44 C47 111.1(4)
C45 C44 C46 105.4(4)
C21 C44 C46 111.9(4)
C47 C44 C46 108.2(4)
C44 C45 H45A 109.5
C44 C45 H45B 109.5
H45A C45 H45B 109.5
C44 C45 H45C 109.5
H45A C45 H45C 109.5
H45B C45 H45C 109.5
C44 C46 H46A 109.5
C44 C46 H46B 109.5
H46A C46 H46B 109.5
C44 C46 H46C 109.5
H46A C46 H46C 109.5
H46B C46 H46C 109.5
C44 C47 H47A 109.5
C44 C47 H47B 109.5
H47A C47 H47B 109.5
C44 C47 H47C 109.5
H47A C47 H47C 109.5
H47B C47 H47C 109.5
C51 C48 C50 119.3(4)
C51 C48 P3 119.7(3)
C50 C48 P3 121.0(3)
C59 C49 C55 117.5(4)
C59 C49 P3 118.8(3)
C55 C49 P3 123.5(3)
C48 C50 C54 120.5(4)
C48 C50 H50A 119.8
C54 C50 H50A 119.8
C48 C51 C52 119.8(4)
C48 C51 H51A 120.1
C52 C51 H51A 120.1
C53 C52 C51 120.1(4)
C53 C52 H52A 120.0
C51 C52 H52A 120.0
C54 C53 C52 120.4(4)
C54 C53 H53A 119.8
C52 C53 H53A 119.8
C53 C54 C50 119.9(4)
C53 C54 H54A 120.1
C50 C54 H54A 120.1
C56 C55 C49 120.0(4)
C56 C55 H55A 120.0
C49 C55 H55A 120.0
C57 C56 C55 120.4(5)
C57 C56 H56A 119.8
C55 C56 H56A 119.8
C58 C57 C56 119.4(5)
C58 C57 H57A 120.3
C56 C57 H57A 120.3
C57 C58 C59 120.5(5)
C57 C58 H58A 119.8
C59 C58 H58A 119.8
C58 C59 C49 122.2(5)
C58 C59 H59A 118.9
C49 C59 H59A 118.9

loop_
_geom_bond_atom_site_label_1
_geom_bond_atom_site_label_2
_geom_bond_distance
Co1 P3 2.1180(11)
Co1 C1 2.133(4)
Co1 P1 2.1442(12)
Co1 P4 2.2130(12)
Co1 P2 2.2543(12)
P1 O1 1.675(3)
P1 C8 1.844(4)
P1 C2 1.845(4)
P2 C14 1.831(4)
P2 C15 1.830(4)
P2 C16 1.842(4)
P3 O2 1.672(3)
P3 C49 1.834(4)
P3 C48 1.849(4)
P4 C17 1.843(4)
P4 C18 1.846(4)
P4 C19 1.846(4)
O1 C35 1.390(4)
O2 C20 1.382(4)
C1 C23 1.514(5)
C1 C30 1.517(4)
C1 H1A 0.9800
C2 C7 1.378(5)
C2 C3 1.390(6)
C3 C4 1.380(6)
C3 H3A 0.9300
C4 C5 1.375(7)
C4 H4A 0.9300
C5 C6 1.373(7)
C5 H5A 0.9300
C6 C7 1.379(6)
C6 H6A 0.9300
C7 H7A 0.9300
C8 C13 1.388(5)
C8 C9 1.388(5)
C9 C10 1.387(5)
C9 H9A 0.9300
C10 C11 1.353(6)
C10 H10A 0.9300
C11 C12 1.381(7)
C11 H11A 0.9300
C12 C13 1.389(6)
C12 H12A 0.9300
C13 H13A 0.9300
C14 H14A 0.9600
C14 H14B 0.9600
C14 H14C 0.9600
C15 H15A 0.9600
C15 H15B 0.9600
C15 H15C 0.9600
C16 H16A 0.9600
C16 H16B 0.9600
C16 H16C 0.9600
C17 H17A 0.9600
C17 H17B 0.9600
C17 H17C 0.9600
C18 H18A 0.9600
C18 H18B 0.9600
C18 H18C 0.9600
C19 H19A 0.9600
C19 H19B 0.9600
C19 H19C 0.9600
C20 C23 1.392(5)
C20 C21 1.409(5)
C21 C22 1.404(5)
C21 C44 1.517(5)
C22 C25 1.375(5)
C22 H22A 0.9300
C23 C24 1.405(5)
C24 C25 1.381(5)
C24 H24A 0.9300
C25 C28 1.527(5)
C26 C28 1.508(6)
C26 H26A 0.9600
C26 H26B 0.9600
C26 H26C 0.9600
C27 C28 1.530(6)
C27 H27A 0.9600
C27 H27B 0.9600
C27 H27C 0.9600
C28 C29 1.513(6)
C29 H29A 0.9600
C29 H29B 0.9600
C29 H29C 0.9600
C30 C35 1.377(5)
C30 C31 1.405(5)
C31 C32 1.370(5)
C31 H31A 0.9300
C32 C33 1.372(5)
C32 C41 1.539(5)
C33 C34 1.395(5)
C33 H33A 0.9300
C34 C35 1.406(5)
C34 C36 1.535(5)
C36 C37 1.534(6)
C36 C38 1.534(6)
C36 C39 1.541(5)
C37 H37A 0.9600
C37 H37B 0.9600
C37 H37C 0.9600
C38 H38A 0.9600
C38 H38B 0.9600
C38 H38C 0.9600
C39 H39A 0.9600
C39 H39B 0.9600
C39 H39C 0.9600
C40 C41 1.531(5)
C40 H40A 0.9600
C40 H40B 0.9600
C40 H40C 0.9600
C41 C43 1.523(5)
C41 C42 1.525(5)
C42 H42A 0.9600
C42 H42B 0.9600
C42 H42C 0.9600
C43 H43A 0.9600
C43 H43B 0.9600
C43 H43C 0.9600
C44 C45 1.514(6)
C44 C47 1.519(6)
C44 C46 1.540(6)
C45 H45A 0.9600
C45 H45B 0.9600
C45 H45C 0.9600
C46 H46A 0.9600
C46 H46B 0.9600
C46 H46C 0.9600
C47 H47A 0.9600
C47 H47B 0.9600
C47 H47C 0.9600
C48 C51 1.374(5)
C48 C50 1.385(5)
C49 C59 1.374(5)
C49 C55 1.402(5)
C50 C54 1.390(5)
C50 H50A 0.9300
C51 C52 1.395(5)
C51 H51A 0.9300
C52 C53 1.378(6)
C52 H52A 0.9300
C53 C54 1.356(6)
C53 H53A 0.9300
C54 H54A 0.9300
C55 C56 1.391(6)
C55 H55A 0.9300
C56 C57 1.383(7)
C56 H56A 0.9300
C57 C58 1.358(7)
C57 H57A 0.9300
C58 C59 1.373(6)
C58 H58A 0.9300
C59 H59A 0.9300

loop_
_platon_squeeze_void_nr
_platon_squeeze_void_average_x
_platon_squeeze_void_average_y
_platon_squeeze_void_average_z
_platon_squeeze_void_volume
_platon_squeeze_void_count_electrons
1 -0.002 0.500 0.509 669.4 48.9
